data_7244247
loop_
_publ_author_name
'Yamashita, Yutaro'
'Tashiro, Shohei'
'Shionoya, Mitsuhiko'

_publ_section_title
;
 Orientational isomerisation of guest molecules in equilibrium in a
 tubular host crystal formed via halogen and hydrogen bonding
;
_journal_name_full CrystEngComm
_journal_paper_doi 10.1039/D1CE01654G
_journal_year 2022
_chemical_formula_moiety '0.29(C7 H8 Br2 N), 0.29(Br)'
_chemical_formula_sum 'C2.05 H2.34 Br0.88 N0.29'
_chemical_formula_weight 101.23
_space_group_crystal_system monoclinic
_space_group_IT_number 14
_space_group_name_Hall '-P 2yn'
_space_group_name_H-M_alt 'P 1 21/n 1'
_atom_sites_solution_hydrogens geom
_audit_creation_date 2021-11-24
_audit_creation_method
;
Olex2 1.2
(compiled May 18 2018 14:05:52 for OlexSys, GUI svn.r5506)
;
_audit_update_record
;
2021-11-26 deposited with the CCDC.	2022-01-18 downloaded from the CCDC.
;
_cell_angle_alpha 90
_cell_angle_beta 94.0110(10)
_cell_angle_gamma 90
_cell_formula_units_Z 41
_cell_length_a 14.72130(10)
_cell_length_b 8.57480(10)
_cell_length_c 23.2614(3)
_cell_measurement_reflns_used 19575
_cell_measurement_temperature 93
_cell_measurement_theta_max 71.9530
_cell_measurement_theta_min 3.4270
_cell_volume 2929.15(5)
_computing_cell_refinement 'CrysAlisPro 1.171.39.46e (Rigaku OD, 2018)'
_computing_data_collection 'CrysAlisPro 1.171.39.46e (Rigaku OD, 2018)'
_computing_data_reduction 'CrysAlisPro 1.171.39.46e (Rigaku OD, 2018)'
_computing_molecular_graphics 'Olex2 (Dolomanov et al., 2009)'
_computing_publication_material 'Olex2 (Dolomanov et al., 2009)'
_computing_structure_refinement 'ShelXL (Sheldrick, 2015)'
_diffrn_ambient_temperature 93
_diffrn_detector 'CCD plate'
_diffrn_measured_fraction_theta_full 1.000
_diffrn_measured_fraction_theta_max 0.992
_diffrn_measurement_details
;
List of Runs (angles in degrees, time in seconds):

  # Type    Start    End  Width  t~exp~   \w     \q     \k     \f   Frames
#--------------------------------------------------------------------------
  1  \w    -89.00  27.00   0.50    0.50    --    0.00 -38.00 120.00  232
  2  \w    -28.00  89.00   0.50    0.50    --    0.00  57.00   0.00  234
  3  \w    -27.00  89.00   0.50    0.50    --    0.00  38.00  90.00  232
  4  \w     64.00 185.00   0.50    0.50    --   95.70  30.00 -30.00  242
  5  \w      6.00 122.00   0.50    0.50    --   95.70 -45.00-150.00  232
  6  \w      6.00 125.00   0.50    0.50    --   95.70 -61.00 150.00  238
  7  \w      6.00 132.00   0.50    0.50    --   95.70 -82.00  60.00  252
  8  \w     64.00 185.00   0.50    0.50    --   95.70  30.00   0.00  242
  9  \w      6.00 125.00   0.50    0.50    --   95.70 -61.00  60.00  238
 10  \w     69.00 185.00   0.50    0.50    --   95.70  45.00-120.00  232
 11  \w     64.00 185.00   0.50    0.50    --   95.70  30.00 -90.00  242
 12  \w    -27.00  89.00   0.50    0.50    --    0.00  38.00 -30.00  232
 13  \w    -28.00  89.00   0.50    0.50    --    0.00  57.00-120.00  234
 14  \w     64.00 151.00   0.50    0.50    --   95.70  30.00 150.00  174
;
_diffrn_measurement_device 'four-circle diffractometer'
_diffrn_measurement_device_type 'XtaLAB AFC12 (RINC): Kappa single'
_diffrn_measurement_method '\w scans'
_diffrn_orient_matrix_type 'CrysAlisPro convention (1999,Acta A55,543-557)'
_diffrn_orient_matrix_UB_11 -0.0874228000
_diffrn_orient_matrix_UB_12 0.0707150000
_diffrn_orient_matrix_UB_13 0.0218220000
_diffrn_orient_matrix_UB_21 0.0151893000
_diffrn_orient_matrix_UB_22 -0.0934384000
_diffrn_orient_matrix_UB_23 0.0563600000
_diffrn_orient_matrix_UB_31 0.0558221000
_diffrn_orient_matrix_UB_32 0.1362390000
_diffrn_orient_matrix_UB_33 0.0274622000
_diffrn_radiation_monochromator mirror
_diffrn_radiation_probe x-ray
_diffrn_radiation_type CuK\a
_diffrn_radiation_wavelength 1.54184
_diffrn_reflns_av_unetI/netI 0.0165
_diffrn_reflns_Laue_measured_fraction_full 1.000
_diffrn_reflns_Laue_measured_fraction_max 0.992
_diffrn_reflns_limit_h_max 18
_diffrn_reflns_limit_h_min -18
_diffrn_reflns_limit_k_max 10
_diffrn_reflns_limit_k_min -10
_diffrn_reflns_limit_l_max 28
_diffrn_reflns_limit_l_min -28
_diffrn_reflns_number 10320
_diffrn_reflns_point_group_measured_fraction_full 1.000
_diffrn_reflns_point_group_measured_fraction_max 0.992
_diffrn_reflns_theta_full 67.684
_diffrn_reflns_theta_max 72.360
_diffrn_reflns_theta_min 3.447
_diffrn_source 'Rotating-anode X-ray tube (dual wavelength)'
_diffrn_source_type 'Rigaku (Cu) X-ray DW Source'
_exptl_absorpt_coefficient_mu 14.833
_exptl_absorpt_correction_T_max 1.00000
_exptl_absorpt_correction_T_min 0.22579
_exptl_absorpt_correction_type multi-scan
_exptl_absorpt_process_details
;
CrysAlisPro 1.171.39.46e (Rigaku Oxford Diffraction, 2018)
Empirical absorption correction using spherical harmonics,
 implemented in SCALE3 ABSPACK scaling algorithm.
;
_exptl_crystal_colour colourless
_exptl_crystal_colour_primary colourless
_exptl_crystal_density_diffrn 2.353
_exptl_crystal_description block
_exptl_crystal_F_000 1944
_exptl_crystal_size_max 0.2
_exptl_crystal_size_mid 0.06
_exptl_crystal_size_min 0.05
_refine_diff_density_max 1.667
_refine_diff_density_min -1.434
_refine_diff_density_rms 0.324
_refine_ls_extinction_coef 0.00021(6)
_refine_ls_extinction_expression Fc^*^=kFc[1+0.001xFc^2^\l^3^/sin(2\q)]^-1/4^
_refine_ls_extinction_method 'SHELXL-2017/1 (Sheldrick 2017)'
_refine_ls_goodness_of_fit_ref 1.109
_refine_ls_hydrogen_treatment constr
_refine_ls_matrix_type full
_refine_ls_number_parameters 300
_refine_ls_number_reflns 10320
_refine_ls_number_restraints 0
_refine_ls_restrained_S_all 1.109
_refine_ls_R_factor_all 0.0467
_refine_ls_R_factor_gt 0.0447
_refine_ls_shift/su_max 0.001
_refine_ls_shift/su_mean 0.000
_refine_ls_structure_factor_coef Fsqd
_refine_ls_weighting_details 'w=1/[\s^2^(Fo^2^)+(0.1144P)^2^+1.4275P] where P=(Fo^2^+2Fc^2^)/3'
_refine_ls_weighting_scheme calc
_refine_ls_wR_factor_gt 0.1453
_refine_ls_wR_factor_ref 0.1470
_reflns_Friedel_coverage 0.000
_reflns_number_gt 9641
_reflns_number_total 10320
_reflns_threshold_expression 'I > 2\s(I)'
_cod_data_source_file d1ce01654g2.cif
_cod_data_source_block From_TCE
_cod_database_code 7244247
_shelx_shelxl_version_number 2017/1
_chemical_oxdiff_formula CHNBrCl
_shelx_space_group_comment
;
The symmetry employed for this shelxl refinement is uniquely defined
by the following loop, which should always be used as a source of
symmetry information in preference to the above space-group names.
They are only intended as comments.
;
_shelx_estimated_absorpt_t_max 0.524
_shelx_estimated_absorpt_t_min 0.155
_reflns_odcompleteness_completeness 99.98
_reflns_odcompleteness_iscentric 1
_reflns_odcompleteness_theta 66.97
_olex2_refinement_description
;
1. Twinned data refinement
 Scales: 0.5485(11)
 0.4515(11)
2. Fixed Uiso
 At 1.2 times of:
  All C(H) groups, All C(H,H) groups, All N(H) groups
3.a Secondary CH2 refined with riding coordinates:
 C8(H8A,H8B), C15(H15A,H15B), C21(H21A,H21B), C14(H14A,H14B), C1(H1A,H1B),
 C7(H7A,H7B)
3.b Aromatic/amide H refined with riding coordinates:
 N1(H1), N3(H3), N2(H2), C4(H4), C20(H20), C17(H17), C13(H13), C6(H6),
 C10(H10), C3(H3A), C11(H11), C18(H18)
;
_olex2_submission_special_instructions 'No special instructions were received'
_oxdiff_exptl_absorpt_empirical_details
;
Empirical correction (ABSPACK) includes:
- Absorption correction using spherical harmonics
- Frame scaling
;
_oxdiff_exptl_absorpt_empirical_full_max 3.165
_oxdiff_exptl_absorpt_empirical_full_min 0.661

loop_
_space_group_symop_operation_xyz
'x, y, z'
'-x+1/2, y+1/2, -z+1/2'
'-x, -y, -z'
'x-1/2, -y-1/2, z-1/2'

loop_
_atom_site_label
_atom_site_type_symbol
_atom_site_fract_x
_atom_site_fract_y
_atom_site_fract_z
_atom_site_U_iso_or_equiv
_atom_site_adp_type
_atom_site_occupancy
_atom_site_site_symmetry_order
_atom_site_calc_flag
_atom_site_refinement_flags_posn
_atom_site_refinement_flags_adp
_atom_site_refinement_flags_occupancy
_atom_site_disorder_assembly
_atom_site_disorder_group
Br8 Br 0.62387(4) 0.58614(7) 0.42078(3) 0.01558(17) Uani 1 1 d . . . . .
Br4 Br 0.41287(4) 0.38645(7) 0.40579(3) 0.01666(17) Uani 1 1 d . . . . .
Br5 Br 0.13976(4) -0.09221(7) 0.57870(3) 0.01672(17) Uani 1 1 d . . . . .
Br3 Br 0.29509(4) -0.02562(7) 0.24946(3) 0.01647(17) Uani 1 1 d . . . . .
Br9 Br 0.44168(4) 0.02937(7) 0.60105(3) 0.01791(18) Uani 1 1 d . . . . .
Br7 Br 0.93161(4) 0.11429(8) 0.61051(3) 0.01985(18) Uani 1 1 d . . . . .
Br2 Br 0.50901(4) 0.74757(7) 0.20881(3) 0.01734(18) Uani 1 1 d . . . . .
Br6 Br -0.08421(4) 0.48021(7) 0.40084(3) 0.01928(18) Uani 1 1 d . . . . .
Br1 Br 0.77291(4) 0.29696(8) 0.20753(3) 0.02201(18) Uani 1 1 d . . . . .
N1 N 0.4740(3) 0.1890(6) 0.2604(2) 0.0169(10) Uani 1 1 d . . . . .
H1 H 0.436228 0.109898 0.255214 0.020 Uiso 1 1 calc R . . . .
N3 N 0.6189(3) 0.2083(6) 0.5702(2) 0.0165(10) Uani 1 1 d . . . . .
H3 H 0.572218 0.164978 0.585658 0.020 Uiso 1 1 calc R . . . .
N2 N 0.0976(3) 0.2885(6) 0.4307(2) 0.0162(10) Uani 1 1 d . . . . .
H2 H 0.046461 0.329288 0.415735 0.019 Uiso 1 1 calc R . . . .
C4 C 0.4386(4) 0.3361(8) 0.2605(2) 0.0180(12) Uani 1 1 d . . . . .
H4 H 0.374690 0.352035 0.255051 0.022 Uiso 1 1 calc R . . . .
C20 C 0.7623(4) 0.3401(7) 0.5218(2) 0.0140(11) Uani 1 1 d . . . . .
H20 H 0.812790 0.385997 0.504903 0.017 Uiso 1 1 calc R . . . .
C5 C 0.4967(4) 0.4611(7) 0.2687(2) 0.0168(12) Uani 1 1 d . . . . .
C9 C 0.2505(4) 0.2175(7) 0.4204(3) 0.0150(11) Uani 1 1 d . . . . .
C17 C 0.6961(4) 0.2252(7) 0.6028(3) 0.0170(12) Uani 1 1 d . . . . .
H17 H 0.699532 0.193137 0.642004 0.020 Uiso 1 1 calc R . . . .
C16 C 0.7716(4) 0.2897(7) 0.5794(2) 0.0141(11) Uani 1 1 d . . . . .
C13 C 0.2546(4) 0.1620(7) 0.4769(2) 0.0141(11) Uani 1 1 d . . . . .
H13 H 0.309353 0.116289 0.493078 0.017 Uiso 1 1 calc R . . . .
C6 C 0.5888(4) 0.4319(7) 0.2771(2) 0.0158(11) Uani 1 1 d . . . . .
H6 H 0.629416 0.517012 0.283816 0.019 Uiso 1 1 calc R . . . .
C8 C 0.3302(4) 0.2135(7) 0.3841(3) 0.0184(12) Uani 1 1 d . . . . .
H8A H 0.308917 0.222594 0.342878 0.022 Uiso 1 1 calc R . . . .
H8B H 0.362770 0.113009 0.389626 0.022 Uiso 1 1 calc R . . . .
C10 C 0.1700(4) 0.2806(7) 0.3978(3) 0.0159(12) Uani 1 1 d . . . . .
H10 H 0.165062 0.318620 0.359351 0.019 Uiso 1 1 calc R . . . .
C3 C 0.5633(4) 0.1588(7) 0.2677(2) 0.0162(11) Uani 1 1 d . . . . .
H3A H 0.584854 0.054435 0.267109 0.019 Uiso 1 1 calc R . . . .
C12 C 0.1801(4) 0.1727(7) 0.5098(2) 0.0149(11) Uani 1 1 d . . . . .
C19 C 0.6804(4) 0.3238(7) 0.4893(2) 0.0141(11) Uani 1 1 d . . . . .
C2 C 0.6239(4) 0.2813(7) 0.2762(2) 0.0159(12) Uani 1 1 d . . . . .
C11 C 0.1010(4) 0.2367(7) 0.4848(3) 0.0162(12) Uani 1 1 d . . . . .
H11 H 0.048609 0.243984 0.506287 0.019 Uiso 1 1 calc R . . . .
C18 C 0.6085(4) 0.2533(7) 0.5154(3) 0.0143(11) Uani 1 1 d . . . . .
H18 H 0.551922 0.237352 0.494003 0.017 Uiso 1 1 calc R . . . .
C15 C 0.8592(4) 0.3052(7) 0.6153(3) 0.0194(12) Uani 1 1 d . . . . .
H15A H 0.846511 0.324724 0.655922 0.023 Uiso 1 1 calc R . . . .
H15B H 0.894042 0.395000 0.601646 0.023 Uiso 1 1 calc R . . . .
C21 C 0.6695(4) 0.3708(7) 0.4276(3) 0.0184(12) Uani 1 1 d . . . . .
H21A H 0.626176 0.299449 0.406371 0.022 Uiso 1 1 calc R . . . .
H21B H 0.728830 0.363092 0.410237 0.022 Uiso 1 1 calc R . . . .
C14 C 0.1840(4) 0.1221(7) 0.5714(3) 0.0180(12) Uani 1 1 d . . . . .
H14A H 0.146394 0.193268 0.593438 0.022 Uiso 1 1 calc R . . . .
H14B H 0.247614 0.128890 0.588159 0.022 Uiso 1 1 calc R . . . .
C1 C 0.7244(4) 0.2533(7) 0.2821(3) 0.0174(12) Uani 1 1 d . . . . .
H1A H 0.737072 0.143743 0.293426 0.021 Uiso 1 1 calc R . . . .
H1B H 0.753416 0.322449 0.312097 0.021 Uiso 1 1 calc R . . . .
C7 C 0.4596(4) 0.6221(7) 0.2698(3) 0.0201(13) Uani 1 1 d . . . . .
H7A H 0.476026 0.670355 0.307820 0.024 Uiso 1 1 calc R . . . .
H7B H 0.392305 0.618852 0.264129 0.024 Uiso 1 1 calc R . . . .

loop_
_atom_site_aniso_label
_atom_site_aniso_U_11
_atom_site_aniso_U_22
_atom_site_aniso_U_33
_atom_site_aniso_U_23
_atom_site_aniso_U_13
_atom_site_aniso_U_12
Br8 0.0166(3) 0.0170(3) 0.0129(3) 0.0015(2) -0.0003(2) -0.0014(2)
Br4 0.0153(3) 0.0195(3) 0.0154(3) -0.0009(2) 0.0029(2) -0.0028(2)
Br5 0.0173(3) 0.0171(3) 0.0161(3) 0.0024(2) 0.0035(2) 0.0006(2)
Br3 0.0137(3) 0.0201(3) 0.0157(3) -0.0013(2) 0.0017(2) -0.0032(2)
Br9 0.0149(3) 0.0192(3) 0.0198(3) 0.0032(2) 0.0023(2) -0.0004(2)
Br7 0.0181(3) 0.0193(3) 0.0218(4) -0.0012(2) -0.0016(2) 0.0036(2)
Br2 0.0157(3) 0.0205(4) 0.0156(3) 0.0017(2) -0.0004(2) 0.0004(2)
Br6 0.0143(3) 0.0174(3) 0.0263(4) -0.0006(2) 0.0028(2) 0.0013(2)
Br1 0.0206(3) 0.0310(4) 0.0146(3) 0.0019(3) 0.0019(2) 0.0063(3)
N1 0.018(2) 0.019(3) 0.014(2) 0.001(2) -0.0001(18) -0.0072(19)
N3 0.017(2) 0.019(3) 0.015(3) 0.002(2) 0.0072(19) 0.0016(19)
N2 0.013(2) 0.018(3) 0.017(3) -0.002(2) 0.0005(19) -0.0006(19)
C4 0.015(3) 0.026(3) 0.013(3) 0.004(2) 0.003(2) 0.000(2)
C20 0.011(2) 0.016(3) 0.015(3) -0.004(2) 0.005(2) -0.001(2)
C5 0.018(3) 0.023(3) 0.009(3) 0.001(2) 0.003(2) 0.000(2)
C9 0.017(3) 0.015(3) 0.013(3) -0.004(2) 0.005(2) -0.005(2)
C17 0.023(3) 0.015(3) 0.013(3) 0.001(2) 0.002(2) 0.003(2)
C16 0.015(3) 0.015(3) 0.012(3) -0.002(2) -0.001(2) 0.002(2)
C13 0.012(2) 0.015(3) 0.015(3) -0.001(2) -0.004(2) 0.000(2)
C6 0.018(3) 0.018(3) 0.011(3) 0.000(2) 0.001(2) -0.002(2)
C8 0.015(3) 0.021(3) 0.019(3) -0.005(3) 0.001(2) -0.003(2)
C10 0.016(3) 0.020(3) 0.012(3) -0.001(2) -0.001(2) -0.004(2)
C3 0.021(3) 0.015(3) 0.012(3) 0.002(2) 0.001(2) 0.000(2)
C12 0.021(3) 0.012(3) 0.012(3) -0.003(2) 0.003(2) -0.004(2)
C19 0.019(3) 0.013(3) 0.011(3) -0.001(2) 0.001(2) 0.005(2)
C2 0.018(3) 0.020(3) 0.010(3) 0.000(2) 0.001(2) -0.002(2)
C11 0.017(3) 0.017(3) 0.015(3) 0.000(2) 0.001(2) -0.001(2)
C18 0.012(2) 0.015(3) 0.015(3) -0.001(2) -0.001(2) 0.002(2)
C15 0.021(3) 0.018(3) 0.019(3) -0.003(2) 0.000(2) 0.004(2)
C21 0.021(3) 0.020(3) 0.013(3) -0.001(2) 0.001(2) 0.001(2)
C14 0.021(3) 0.020(3) 0.014(3) 0.000(2) 0.002(2) -0.004(2)
C1 0.016(3) 0.023(3) 0.013(3) 0.004(2) -0.002(2) 0.001(2)
C7 0.020(3) 0.023(3) 0.019(3) 0.001(3) 0.010(2) 0.003(2)

loop_
_atom_type_symbol
_atom_type_description
_atom_type_scat_dispersion_real
_atom_type_scat_dispersion_imag
_atom_type_scat_source
C C 0.0181 0.0091 'International Tables Vol C Tables 4.2.6.8 and 6.1.1.4'
H H 0.0000 0.0000 'International Tables Vol C Tables 4.2.6.8 and 6.1.1.4'
Br Br -0.6763 1.2805 'International Tables Vol C Tables 4.2.6.8 and 6.1.1.4'
N N 0.0311 0.0180 'International Tables Vol C Tables 4.2.6.8 and 6.1.1.4'

loop_
_geom_angle_atom_site_label_1
_geom_angle_atom_site_label_2
_geom_angle_atom_site_label_3
_geom_angle
_geom_angle_site_symmetry_1
_geom_angle_site_symmetry_3
_geom_angle_publ_flag
C4 N1 H1 118.3 . . ?
C3 N1 H1 118.3 . . ?
C3 N1 C4 123.4(5) . . ?
C17 N3 H3 118.3 . . ?
C18 N3 H3 118.3 . . ?
C18 N3 C17 123.5(5) . . ?
C10 N2 H2 118.7 . . ?
C11 N2 H2 118.7 . . ?
C11 N2 C10 122.5(5) . . ?
N1 C4 H4 120.5 . . ?
N1 C4 C5 119.1(5) . . ?
C5 C4 H4 120.5 . . ?
C16 C20 H20 119.6 . . ?
C19 C20 H20 119.6 . . ?
C19 C20 C16 120.8(5) . . ?
C4 C5 C6 118.3(6) . . ?
C4 C5 C7 120.0(5) . . ?
C6 C5 C7 121.7(5) . . ?
C13 C9 C8 122.8(5) . . ?
C10 C9 C13 118.3(5) . . ?
C10 C9 C8 118.9(5) . . ?
N3 C17 H17 120.1 . . ?
N3 C17 C16 119.7(6) . . ?
C16 C17 H17 120.1 . . ?
C20 C16 C15 122.0(5) . . ?
C17 C16 C20 118.0(5) . . ?
C17 C16 C15 120.0(5) . . ?
C9 C13 H13 119.5 . . ?
C12 C13 C9 121.0(5) . . ?
C12 C13 H13 119.5 . . ?
C5 C6 H6 119.0 . . ?
C5 C6 C2 121.9(6) . . ?
C2 C6 H6 119.0 . . ?
Br4 C8 H8A 109.8 . . ?
Br4 C8 H8B 109.8 . . ?
C9 C8 Br4 109.5(4) . . ?
C9 C8 H8A 109.8 . . ?
C9 C8 H8B 109.8 . . ?
H8A C8 H8B 108.2 . . ?
N2 C10 C9 119.6(5) . . ?
N2 C10 H10 120.2 . . ?
C9 C10 H10 120.2 . . ?
N1 C3 H3A 120.4 . . ?
N1 C3 C2 119.3(6) . . ?
C2 C3 H3A 120.4 . . ?
C13 C12 C14 122.1(5) . . ?
C11 C12 C13 118.2(6) . . ?
C11 C12 C14 119.6(5) . . ?
C20 C19 C18 117.7(5) . . ?
C20 C19 C21 122.0(5) . . ?
C18 C19 C21 120.2(5) . . ?
C6 C2 C1 120.9(5) . . ?
C3 C2 C6 118.1(5) . . ?
C3 C2 C1 121.0(6) . . ?
N2 C11 C12 120.4(5) . . ?
N2 C11 H11 119.8 . . ?
C12 C11 H11 119.8 . . ?
N3 C18 C19 120.2(5) . . ?
N3 C18 H18 119.9 . . ?
C19 C18 H18 119.9 . . ?
Br7 C15 H15A 109.6 . . ?
Br7 C15 H15B 109.6 . . ?
C16 C15 Br7 110.2(4) . . ?
C16 C15 H15A 109.6 . . ?
C16 C15 H15B 109.6 . . ?
H15A C15 H15B 108.1 . . ?
Br8 C21 H21A 109.6 . . ?
Br8 C21 H21B 109.6 . . ?
C19 C21 Br8 110.2(4) . . ?
C19 C21 H21A 109.6 . . ?
C19 C21 H21B 109.6 . . ?
H21A C21 H21B 108.1 . . ?
Br5 C14 H14A 109.4 . . ?
Br5 C14 H14B 109.4 . . ?
C12 C14 Br5 111.3(4) . . ?
C12 C14 H14A 109.4 . . ?
C12 C14 H14B 109.4 . . ?
H14A C14 H14B 108.0 . . ?
Br1 C1 H1A 110.1 . . ?
Br1 C1 H1B 110.1 . . ?
C2 C1 Br1 108.0(4) . . ?
C2 C1 H1A 110.1 . . ?
C2 C1 H1B 110.1 . . ?
H1A C1 H1B 108.4 . . ?
Br2 C7 H7A 109.7 . . ?
Br2 C7 H7B 109.7 . . ?
C5 C7 Br2 109.9(4) . . ?
C5 C7 H7A 109.7 . . ?
C5 C7 H7B 109.7 . . ?
H7A C7 H7B 108.2 . . ?

loop_
_geom_bond_atom_site_label_1
_geom_bond_atom_site_label_2
_geom_bond_distance
_geom_bond_site_symmetry_2
_geom_bond_publ_flag
Br8 C21 1.967(6) . ?
Br4 C8 1.962(6) . ?
Br5 C14 1.961(6) . ?
Br7 C15 1.960(6) . ?
Br2 C7 1.961(6) . ?
Br1 C1 1.957(6) . ?
N1 H1 0.8800 . ?
N1 C4 1.366(8) . ?
N1 C3 1.339(8) . ?
N3 H3 0.8800 . ?
N3 C17 1.330(8) . ?
N3 C18 1.330(8) . ?
N2 H2 0.8800 . ?
N2 C10 1.356(7) . ?
N2 C11 1.332(8) . ?
C4 H4 0.9500 . ?
C4 C5 1.376(8) . ?
C20 H20 0.9500 . ?
C20 C16 1.406(8) . ?
C20 C19 1.383(8) . ?
C5 C6 1.379(8) . ?
C5 C7 1.486(8) . ?
C9 C13 1.395(8) . ?
C9 C8 1.494(8) . ?
C9 C10 1.374(8) . ?
C17 H17 0.9500 . ?
C17 C16 1.387(8) . ?
C16 C15 1.493(8) . ?
C13 H13 0.9500 . ?
C13 C12 1.383(8) . ?
C6 H6 0.9500 . ?
C6 C2 1.391(9) . ?
C8 H8A 0.9900 . ?
C8 H8B 0.9900 . ?
C10 H10 0.9500 . ?
C3 H3A 0.9500 . ?
C3 C2 1.383(8) . ?
C12 C11 1.379(8) . ?
C12 C14 1.495(8) . ?
C19 C18 1.395(8) . ?
C19 C21 1.490(8) . ?
C2 C1 1.496(8) . ?
C11 H11 0.9500 . ?
C18 H18 0.9500 . ?
C15 H15A 0.9900 . ?
C15 H15B 0.9900 . ?
C21 H21A 0.9900 . ?
C21 H21B 0.9900 . ?
C14 H14A 0.9900 . ?
C14 H14B 0.9900 . ?
C1 H1A 0.9900 . ?
C1 H1B 0.9900 . ?
C7 H7A 0.9900 . ?
C7 H7B 0.9900 . ?

loop_
_geom_torsion_atom_site_label_1
_geom_torsion_atom_site_label_2
_geom_torsion_atom_site_label_3
_geom_torsion_atom_site_label_4
_geom_torsion
_geom_torsion_site_symmetry_1
_geom_torsion_site_symmetry_2
_geom_torsion_site_symmetry_3
_geom_torsion_site_symmetry_4
_geom_torsion_publ_flag
N1 C4 C5 C6 -0.8(9) . . . . ?
N1 C4 C5 C7 -179.1(5) . . . . ?
N1 C3 C2 C6 0.4(9) . . . . ?
N1 C3 C2 C1 -177.4(5) . . . . ?
N3 C17 C16 C20 2.1(9) . . . . ?
N3 C17 C16 C15 -178.4(5) . . . . ?
C4 N1 C3 C2 0.3(9) . . . . ?
C4 C5 C6 C2 1.6(9) . . . . ?
C4 C5 C7 Br2 -120.7(5) . . . . ?
C20 C16 C15 Br7 -92.6(6) . . . . ?
C20 C19 C18 N3 1.9(9) . . . . ?
C20 C19 C21 Br8 -93.3(6) . . . . ?
C5 C6 C2 C3 -1.4(9) . . . . ?
C5 C6 C2 C1 176.4(5) . . . . ?
C9 C13 C12 C11 1.3(9) . . . . ?
C9 C13 C12 C14 -176.6(5) . . . . ?
C17 N3 C18 C19 -0.6(9) . . . . ?
C17 C16 C15 Br7 87.9(6) . . . . ?
C16 C20 C19 C18 -1.2(9) . . . . ?
C16 C20 C19 C21 -177.7(5) . . . . ?
C13 C9 C8 Br4 -79.0(6) . . . . ?
C13 C9 C10 N2 0.5(9) . . . . ?
C13 C12 C11 N2 -0.9(9) . . . . ?
C13 C12 C14 Br5 -95.3(6) . . . . ?
C6 C5 C7 Br2 61.1(7) . . . . ?
C6 C2 C1 Br1 -78.5(6) . . . . ?
C8 C9 C13 C12 177.8(6) . . . . ?
C8 C9 C10 N2 -178.5(5) . . . . ?
C10 N2 C11 C12 0.3(9) . . . . ?
C10 C9 C13 C12 -1.1(9) . . . . ?
C10 C9 C8 Br4 99.9(6) . . . . ?
C3 N1 C4 C5 -0.1(9) . . . . ?
C3 C2 C1 Br1 99.3(6) . . . . ?
C19 C20 C16 C17 -0.8(9) . . . . ?
C19 C20 C16 C15 179.7(6) . . . . ?
C11 N2 C10 C9 -0.1(9) . . . . ?
C11 C12 C14 Br5 86.8(6) . . . . ?
C18 N3 C17 C16 -1.4(9) . . . . ?
C18 C19 C21 Br8 90.3(6) . . . . ?
C21 C19 C18 N3 178.5(5) . . . . ?
C14 C12 C11 N2 177.1(5) . . . . ?
C7 C5 C6 C2 179.9(5) . . . . ?

loop_
_twin_individual_id
_twin_individual_mass_fraction_refined
1 0.5485(11)
2 0.4515(11)
